data_7016046
loop_
_publ_author_name
'Eichh\"ofer, Andreas'
'Buth, Gernot'
'Dolci, Francesco'
'Fink, Karin'
'Mole, Richard A.'
'Wood, Paul T.'

_publ_section_title
;
 Homoleptic 1-D iron selenolate complexes-synthesis, structure,
 magnetic and thermal behaviour of [Fe(SeR)(2)] (R = Ph, Mes).
;
_journal_issue 26
_journal_name_full 'Dalton transactions (Cambridge, England : 2003)'
_journal_page_first 7022
_journal_page_last 7032
_journal_paper_doi 10.1039/c1dt10089k
_journal_volume 40
_journal_year 2011
_chemical_formula_moiety '[Fe(SePh)2(phen)2]*C4H8O'
_chemical_formula_sum 'C40 H34 Fe N4 O Se2'
_chemical_formula_weight 800.48
_chemical_name_systematic
;
?
;
_space_group_IT_number 14
_symmetry_cell_setting monoclinic
_symmetry_space_group_name_Hall '-P 2yn'
_symmetry_space_group_name_H-M 'P 1 21/n 1'
_atom_sites_solution_hydrogens geom
_atom_sites_solution_primary direct
_atom_sites_solution_secondary difmap
_audit_creation_method SHELXL-97
_cell_angle_alpha 90.00
_cell_angle_beta 94.30(3)
_cell_angle_gamma 90.00
_cell_formula_units_Z 4
_cell_length_a 14.849(3)
_cell_length_b 11.434(2)
_cell_length_c 20.168(4)
_cell_measurement_reflns_used 29148
_cell_measurement_temperature 190(2)
_cell_measurement_theta_max 26.15
_cell_measurement_theta_min 1.38
_cell_volume 3414.6(11)
_computing_cell_refinement 'STOE X-AREA'
_computing_data_collection 'STOE X-AREA'
_computing_data_reduction 'STOE X-RED'
_computing_molecular_graphics SCHAKAL-97
_computing_structure_refinement 'SHELXL-97 (Sheldrick, 1997)'
_computing_structure_solution 'SHELXS-97 (Sheldrick, 1990)'
_diffrn_ambient_temperature 190(2)
_diffrn_detector_area_resol_mean 6.67
_diffrn_measured_fraction_theta_full 0.986
_diffrn_measured_fraction_theta_max 0.986
_diffrn_measurement_device_type 'STOE IPDS 2'
_diffrn_measurement_method 'rotation method'
_diffrn_radiation_monochromator graphite
_diffrn_radiation_source 'fine-focus sealed tube'
_diffrn_radiation_type MoK\a
_diffrn_radiation_wavelength 0.71073
_diffrn_reflns_av_R_equivalents 0.0259
_diffrn_reflns_av_sigmaI/netI 0.0190
_diffrn_reflns_limit_h_max 18
_diffrn_reflns_limit_h_min -18
_diffrn_reflns_limit_k_max 13
_diffrn_reflns_limit_k_min -13
_diffrn_reflns_limit_l_max 24
_diffrn_reflns_limit_l_min -24
_diffrn_reflns_number 22983
_diffrn_reflns_theta_full 25.70
_diffrn_reflns_theta_max 25.70
_diffrn_reflns_theta_min 1.65
_exptl_absorpt_coefficient_mu 2.613
_exptl_absorpt_correction_T_max 0.6404
_exptl_absorpt_correction_T_min 0.5300
_exptl_absorpt_correction_type integration
_exptl_crystal_colour black
_exptl_crystal_density_diffrn 1.557
_exptl_crystal_density_method 'not measured'
_exptl_crystal_description block
_exptl_crystal_F_000 1616
_exptl_crystal_size_max 0.240
_exptl_crystal_size_mid 0.193
_exptl_crystal_size_min 0.120
_refine_diff_density_max 0.600
_refine_diff_density_min -0.380
_refine_diff_density_rms 0.053
_refine_ls_extinction_method none
_refine_ls_goodness_of_fit_ref 1.027
_refine_ls_hydrogen_treatment constr
_refine_ls_matrix_type full
_refine_ls_number_parameters 433
_refine_ls_number_reflns 6414
_refine_ls_number_restraints 0
_refine_ls_restrained_S_all 1.027
_refine_ls_R_factor_all 0.0392
_refine_ls_R_factor_gt 0.0325
_refine_ls_shift/su_max 0.002
_refine_ls_shift/su_mean 0.000
_refine_ls_structure_factor_coef Fsqd
_refine_ls_weighting_details 'calc w=1/[\s^2^(Fo^2^)+(0.0477P)^2^+1.7683P] where P=(Fo^2^+2Fc^2^)/3'
_refine_ls_weighting_scheme calc
_refine_ls_wR_factor_gt 0.0824
_refine_ls_wR_factor_ref 0.0854
_reflns_number_gt 5545
_reflns_number_total 6414
_reflns_threshold_expression >2sigma(I)
_cod_data_source_file c1dt10089k.txt
_cod_data_source_block 3
_cod_original_cell_volume 3414.6(12)
_cod_original_sg_symbol_H-M 'P 21/n'
_cod_database_code 7016046

loop_
_symmetry_equiv_pos_as_xyz
'x, y, z'
'-x+1/2, y+1/2, -z+1/2'
'-x, -y, -z'
'x-1/2, -y-1/2, z-1/2'

loop_
_atom_site_label
_atom_site_type_symbol
_atom_site_fract_x
_atom_site_fract_y
_atom_site_fract_z
_atom_site_U_iso_or_equiv
_atom_site_adp_type
_atom_site_occupancy
_atom_site_symmetry_multiplicity
_atom_site_calc_flag
_atom_site_refinement_flags
_atom_site_disorder_assembly
_atom_site_disorder_group
Fe1 Fe 0.81115(2) 0.79243(3) 0.074917(18) 0.04009(10) Uani 1 1 d . . .
Se1 Se 0.955436(19) 0.81933(2) 0.150229(14) 0.04859(9) Uani 1 1 d . . .
Se2 Se 0.76921(2) 1.00942(2) 0.093829(15) 0.05129(9) Uani 1 1 d . . .
N1 N 0.82586(14) 0.59711(18) 0.06127(10) 0.0414(5) Uani 1 1 d . . .
N2 N 0.73043(14) 0.71265(18) 0.14868(10) 0.0409(5) Uani 1 1 d . . .
N3 N 0.69319(14) 0.77383(19) -0.00056(11) 0.0445(5) Uani 1 1 d . . .
N4 N 0.86664(14) 0.81558(18) -0.02118(11) 0.0424(5) Uani 1 1 d . . .
C1 C 0.87651(19) 0.5394(3) 0.02093(14) 0.0486(6) Uani 1 1 d . . .
H1 H 0.9127 0.5832 -0.0070 0.058 Uiso 1 1 calc R . .
C2 C 0.8794(2) 0.4175(3) 0.01738(15) 0.0558(7) Uani 1 1 d . . .
H2 H 0.9180 0.3801 -0.0116 0.067 Uiso 1 1 calc R . .
C3 C 0.8266(2) 0.3529(3) 0.05560(15) 0.0557(7) Uani 1 1 d . . .
H3 H 0.8271 0.2700 0.0530 0.067 Uiso 1 1 calc R . .
C4 C 0.77126(19) 0.4098(2) 0.09911(13) 0.0479(6) Uani 1 1 d . . .
C5 C 0.7145(2) 0.3479(3) 0.14169(16) 0.0575(7) Uani 1 1 d . . .
H5 H 0.7093 0.2652 0.1385 0.069 Uiso 1 1 calc R . .
C6 C 0.6687(2) 0.4065(3) 0.18622(15) 0.0549(7) Uani 1 1 d . . .
H6 H 0.6317 0.3644 0.2144 0.066 Uiso 1 1 calc R . .
C7 C 0.67443(17) 0.5311(2) 0.19201(13) 0.0442(6) Uani 1 1 d . . .
C8 C 0.63296(19) 0.5941(3) 0.24120(14) 0.0510(6) Uani 1 1 d . . .
H8 H 0.5989 0.5546 0.2724 0.061 Uiso 1 1 calc R . .
C9 C 0.6422(2) 0.7126(3) 0.24367(14) 0.0531(7) Uani 1 1 d . . .
H9 H 0.6161 0.7562 0.2775 0.064 Uiso 1 1 calc R . .
C10 C 0.69022(19) 0.7696(2) 0.19613(14) 0.0478(6) Uani 1 1 d . . .
H10 H 0.6944 0.8525 0.1977 0.057 Uiso 1 1 calc R . .
C11 C 0.72456(16) 0.5937(2) 0.14771(12) 0.0387(5) Uani 1 1 d . . .
C12 C 0.77486(16) 0.5323(2) 0.10099(12) 0.0394(5) Uani 1 1 d . . .
C13 C 0.60695(19) 0.7606(3) 0.01017(16) 0.0555(7) Uani 1 1 d . . .
H13 H 0.5912 0.7530 0.0548 0.067 Uiso 1 1 calc R . .
C14 C 0.5382(2) 0.7572(3) -0.04069(18) 0.0682(9) Uani 1 1 d . . .
H14 H 0.4772 0.7469 -0.0308 0.082 Uiso 1 1 calc R . .
C15 C 0.5595(2) 0.7689(4) -0.10465(19) 0.0736(10) Uani 1 1 d . . .
H15 H 0.5132 0.7669 -0.1398 0.088 Uiso 1 1 calc R . .
C16 C 0.6490(2) 0.7838(3) -0.11884(16) 0.0632(8) Uani 1 1 d . . .
C17 C 0.6783(3) 0.7960(4) -0.18467(18) 0.0823(12) Uani 1 1 d . . .
H17 H 0.6350 0.7923 -0.2217 0.099 Uiso 1 1 calc R . .
C18 C 0.7654(3) 0.8126(4) -0.19492(17) 0.0773(11) Uani 1 1 d . . .
H18 H 0.7828 0.8177 -0.2392 0.093 Uiso 1 1 calc R . .
C19 C 0.8328(2) 0.8226(3) -0.14068(15) 0.0560(7) Uani 1 1 d . . .
C20 C 0.9227(2) 0.8517(3) -0.14861(15) 0.0601(8) Uani 1 1 d . . .
H20 H 0.9428 0.8630 -0.1918 0.072 Uiso 1 1 calc R . .
C21 C 0.9814(2) 0.8636(3) -0.09374(15) 0.0560(7) Uani 1 1 d . . .
H21 H 1.0424 0.8851 -0.0983 0.067 Uiso 1 1 calc R . .
C22 C 0.95117(18) 0.8439(2) -0.03069(14) 0.0480(6) Uani 1 1 d . . .
H22 H 0.9932 0.8511 0.0070 0.058 Uiso 1 1 calc R . .
C23 C 0.80717(18) 0.8075(2) -0.07555(13) 0.0444(6) Uani 1 1 d . . .
C24 C 0.71424(19) 0.7862(2) -0.06440(14) 0.0464(6) Uani 1 1 d . . .
C25 C 0.97971(18) 0.6652(3) 0.18426(13) 0.0472(6) Uani 1 1 d . . .
C26 C 1.0469(2) 0.5973(3) 0.16045(16) 0.0635(8) Uani 1 1 d . . .
H26 H 1.0816 0.6272 0.1265 0.076 Uiso 1 1 calc R . .
C27 C 1.0647(3) 0.4857(4) 0.1854(2) 0.0830(12) Uani 1 1 d . . .
H27 H 1.1107 0.4396 0.1680 0.100 Uiso 1 1 calc R . .
C28 C 1.0167(3) 0.4419(3) 0.2347(2) 0.0865(13) Uani 1 1 d . . .
H28 H 1.0285 0.3652 0.2512 0.104 Uiso 1 1 calc R . .
C29 C 0.9509(3) 0.5096(3) 0.2604(2) 0.0731(10) Uani 1 1 d . . .
H29 H 0.9187 0.4803 0.2959 0.088 Uiso 1 1 calc R . .
C30 C 0.9315(2) 0.6199(3) 0.23502(15) 0.0540(7) Uani 1 1 d . . .
H30 H 0.8849 0.6651 0.2523 0.065 Uiso 1 1 calc R . .
C31 C 0.7316(2) 1.0552(2) 0.00450(15) 0.0516(6) Uani 1 1 d . . .
C32 C 0.7950(2) 1.0868(2) -0.03984(15) 0.0549(7) Uani 1 1 d . . .
H32 H 0.8571 1.0878 -0.0248 0.066 Uiso 1 1 calc R . .
C33 C 0.7703(3) 1.1166(3) -0.10477(18) 0.0722(9) Uani 1 1 d . . .
H33 H 0.8151 1.1383 -0.1337 0.087 Uiso 1 1 calc R . .
C34 C 0.6815(3) 1.1148(4) -0.1274(2) 0.0945(13) Uani 1 1 d . . .
H34 H 0.6642 1.1346 -0.1723 0.113 Uiso 1 1 calc R . .
C35 C 0.6171(3) 1.0844(4) -0.0851(3) 0.0981(14) Uani 1 1 d . . .
H35 H 0.5554 1.0826 -0.1013 0.118 Uiso 1 1 calc R . .
C36 C 0.6410(2) 1.0560(3) -0.0187(2) 0.0716(9) Uani 1 1 d . . .
H36 H 0.5957 1.0373 0.0104 0.086 Uiso 1 1 calc R . .
O1 O 0.4204(2) 0.5969(3) 0.18795(17) 0.1085(10) Uani 1 1 d . . .
C38 C 0.3587(5) 0.5037(5) 0.1811(4) 0.143(3) Uani 1 1 d . . .
H38A H 0.3209 0.5007 0.2195 0.172 Uiso 1 1 calc R . .
H38B H 0.3909 0.4282 0.1781 0.172 Uiso 1 1 calc R . .
C39 C 0.3006(4) 0.5287(5) 0.1165(3) 0.1192(19) Uani 1 1 d . . .
H39A H 0.2719 0.4564 0.0982 0.143 Uiso 1 1 calc R . .
H39B H 0.2531 0.5871 0.1239 0.143 Uiso 1 1 calc R . .
C40 C 0.3668(4) 0.5754(6) 0.0720(4) 0.139(2) Uani 1 1 d . . .
H40A H 0.3431 0.6455 0.0477 0.167 Uiso 1 1 calc R . .
H40B H 0.3837 0.5157 0.0396 0.167 Uiso 1 1 calc R . .
C41 C 0.4460(3) 0.6058(7) 0.1209(3) 0.128(2) Uani 1 1 d . . .
H41A H 0.4968 0.5518 0.1146 0.153 Uiso 1 1 calc R . .
H41B H 0.4665 0.6864 0.1124 0.153 Uiso 1 1 calc R . .

loop_
_atom_site_aniso_label
_atom_site_aniso_U_11
_atom_site_aniso_U_22
_atom_site_aniso_U_33
_atom_site_aniso_U_23
_atom_site_aniso_U_13
_atom_site_aniso_U_12
Fe1 0.04253(19) 0.03547(19) 0.0429(2) 0.00005(15) 0.00763(15) -0.00153(14)
Se1 0.05079(16) 0.04512(16) 0.04956(16) -0.00091(12) 0.00180(12) -0.00589(11)
Se2 0.06291(18) 0.03625(15) 0.05522(17) -0.00216(11) 0.00773(13) -0.00001(12)
N1 0.0435(11) 0.0387(11) 0.0421(11) -0.0019(9) 0.0040(9) 0.0009(9)
N2 0.0423(11) 0.0367(11) 0.0438(11) -0.0007(9) 0.0044(9) 0.0003(9)
N3 0.0429(11) 0.0407(11) 0.0502(12) 0.0032(10) 0.0050(9) 0.0018(9)
N4 0.0447(11) 0.0366(11) 0.0464(12) 0.0035(9) 0.0072(9) -0.0003(9)
C1 0.0514(15) 0.0459(15) 0.0493(15) -0.0036(12) 0.0089(12) 0.0015(12)
C2 0.0637(17) 0.0472(16) 0.0574(16) -0.0102(13) 0.0109(14) 0.0081(14)
C3 0.0692(18) 0.0367(14) 0.0608(17) -0.0066(13) 0.0029(14) 0.0037(13)
C4 0.0569(15) 0.0384(14) 0.0475(14) -0.0010(11) -0.0023(12) 0.0005(12)
C5 0.0726(19) 0.0365(14) 0.0635(18) 0.0064(13) 0.0056(15) -0.0027(13)
C6 0.0644(17) 0.0436(15) 0.0573(16) 0.0134(13) 0.0089(14) -0.0039(13)
C7 0.0460(14) 0.0436(14) 0.0428(13) 0.0076(11) 0.0009(11) 0.0004(11)
C8 0.0523(15) 0.0560(17) 0.0455(14) 0.0109(13) 0.0098(12) 0.0017(13)
C9 0.0571(16) 0.0578(18) 0.0458(14) -0.0003(13) 0.0124(12) 0.0056(13)
C10 0.0519(15) 0.0423(14) 0.0502(15) -0.0030(12) 0.0105(12) 0.0022(12)
C11 0.0382(12) 0.0367(12) 0.0406(12) 0.0027(10) -0.0019(10) 0.0010(10)
C12 0.0424(13) 0.0365(12) 0.0385(12) 0.0018(10) -0.0018(10) 0.0001(10)
C13 0.0432(15) 0.0595(18) 0.0641(18) 0.0057(15) 0.0067(13) 0.0017(13)
C14 0.0435(16) 0.085(2) 0.076(2) 0.0082(19) 0.0039(15) 0.0010(16)
C15 0.0507(17) 0.093(3) 0.074(2) 0.012(2) -0.0131(16) 0.0042(17)
C16 0.0570(18) 0.075(2) 0.0556(17) 0.0092(16) -0.0063(14) -0.0011(16)
C17 0.068(2) 0.123(4) 0.0539(19) 0.019(2) -0.0103(16) -0.004(2)
C18 0.079(2) 0.106(3) 0.0459(17) 0.0156(18) -0.0011(16) -0.005(2)
C19 0.0602(17) 0.0617(18) 0.0469(15) 0.0087(14) 0.0083(13) 0.0025(14)
C20 0.0643(18) 0.0675(19) 0.0503(16) 0.0104(14) 0.0160(14) -0.0014(15)
C21 0.0530(16) 0.0553(17) 0.0615(17) 0.0084(14) 0.0163(14) -0.0018(13)
C22 0.0464(14) 0.0435(14) 0.0547(15) 0.0047(12) 0.0069(12) -0.0028(11)
C23 0.0491(14) 0.0398(13) 0.0447(14) 0.0050(11) 0.0061(11) 0.0015(11)
C24 0.0495(14) 0.0432(14) 0.0461(14) 0.0034(11) 0.0015(11) 0.0028(11)
C25 0.0477(14) 0.0493(15) 0.0434(14) -0.0057(12) -0.0053(11) -0.0026(12)
C26 0.0630(18) 0.068(2) 0.0590(18) -0.0131(16) -0.0013(14) 0.0099(16)
C27 0.076(2) 0.064(2) 0.105(3) -0.020(2) -0.015(2) 0.0205(19)
C28 0.082(3) 0.050(2) 0.120(3) 0.008(2) -0.036(2) -0.0015(19)
C29 0.070(2) 0.066(2) 0.079(2) 0.0209(18) -0.0184(18) -0.0204(18)
C30 0.0525(15) 0.0523(16) 0.0560(16) 0.0012(13) -0.0042(13) -0.0090(13)
C31 0.0567(16) 0.0319(13) 0.0655(17) 0.0012(12) 0.0009(13) 0.0027(12)
C32 0.0644(17) 0.0404(14) 0.0594(17) 0.0006(13) 0.0022(14) -0.0030(13)
C33 0.097(3) 0.0526(19) 0.066(2) 0.0075(16) 0.0009(19) -0.0086(18)
C34 0.111(3) 0.083(3) 0.085(3) 0.033(2) -0.021(2) -0.014(3)
C35 0.079(3) 0.086(3) 0.123(4) 0.032(3) -0.040(3) -0.006(2)
C36 0.0591(18) 0.0557(19) 0.099(3) 0.0173(18) -0.0037(18) 0.0020(15)
O1 0.101(2) 0.130(3) 0.096(2) 0.017(2) 0.0166(17) -0.018(2)
C38 0.153(6) 0.109(4) 0.172(6) -0.050(4) 0.046(5) -0.036(4)
C39 0.090(3) 0.093(4) 0.168(5) -0.032(4) -0.033(4) -0.006(3)
C40 0.079(3) 0.121(5) 0.211(7) -0.012(5) -0.023(4) 0.016(3)
C41 0.076(3) 0.187(7) 0.117(4) 0.030(4) -0.011(3) -0.001(3)

loop_
_atom_type_symbol
_atom_type_description
_atom_type_scat_dispersion_real
_atom_type_scat_dispersion_imag
_atom_type_scat_source
C C 0.0033 0.0016 'International Tables Vol C Tables 4.2.6.8 and 6.1.1.4'
H H 0.0000 0.0000 'International Tables Vol C Tables 4.2.6.8 and 6.1.1.4'
N N 0.0061 0.0033 'International Tables Vol C Tables 4.2.6.8 and 6.1.1.4'
Fe Fe 0.3463 0.8444 'International Tables Vol C Tables 4.2.6.8 and 6.1.1.4'
Se Se -0.0929 2.2259 'International Tables Vol C Tables 4.2.6.8 and 6.1.1.4'
O O 0.0106 0.0060 'International Tables Vol C Tables 4.2.6.8 and 6.1.1.4'

loop_
_geom_angle_atom_site_label_1
_geom_angle_atom_site_label_2
_geom_angle_atom_site_label_3
_geom_angle
_geom_angle_site_symmetry_1
_geom_angle_site_symmetry_3
_geom_angle_publ_flag
N4 Fe1 N2 157.27(8) . . ?
N4 Fe1 N3 74.69(8) . . ?
N2 Fe1 N3 88.97(8) . . ?
N4 Fe1 N1 88.01(8) . . ?
N2 Fe1 N1 74.52(8) . . ?
N3 Fe1 N1 84.34(8) . . ?
N4 Fe1 Se1 99.11(6) . . ?
N2 Fe1 Se1 97.15(6) . . ?
N3 Fe1 Se1 173.77(6) . . ?
N1 Fe1 Se1 96.15(5) . . ?
N4 Fe1 Se2 97.22(6) . . ?
N2 Fe1 Se2 98.60(6) . . ?
N3 Fe1 Se2 90.38(6) . . ?
N1 Fe1 Se2 171.35(5) . . ?
Se1 Fe1 Se2 89.846(16) . . ?
C25 Se1 Fe1 103.26(8) . . ?
C31 Se2 Fe1 100.34(8) . . ?
C1 N1 C12 117.2(2) . . ?
C1 N1 Fe1 129.10(18) . . ?
C12 N1 Fe1 113.72(16) . . ?
C10 N2 C11 117.8(2) . . ?
C10 N2 Fe1 125.69(18) . . ?
C11 N2 Fe1 116.47(16) . . ?
C13 N3 C24 117.5(3) . . ?
C13 N3 Fe1 128.0(2) . . ?
C24 N3 Fe1 114.27(17) . . ?
C22 N4 C23 117.8(2) . . ?
C22 N4 Fe1 125.77(19) . . ?
C23 N4 Fe1 116.32(17) . . ?
N1 C1 C2 123.3(3) . . ?
C3 C2 C1 119.5(3) . . ?
C2 C3 C4 119.5(3) . . ?
C12 C4 C3 117.1(3) . . ?
C12 C4 C5 120.0(3) . . ?
C3 C4 C5 122.9(3) . . ?
C6 C5 C4 120.2(3) . . ?
C5 C6 C7 121.3(3) . . ?
C11 C7 C8 118.0(3) . . ?
C11 C7 C6 119.2(2) . . ?
C8 C7 C6 122.8(2) . . ?
C9 C8 C7 119.2(2) . . ?
C8 C9 C10 119.6(3) . . ?
N2 C10 C9 122.9(3) . . ?
N2 C11 C7 122.5(2) . . ?
N2 C11 C12 117.6(2) . . ?
C7 C11 C12 119.9(2) . . ?
N1 C12 C4 123.3(2) . . ?
N1 C12 C11 117.5(2) . . ?
C4 C12 C11 119.2(2) . . ?
N3 C13 C14 123.2(3) . . ?
C15 C14 C13 119.2(3) . . ?
C14 C15 C16 120.1(3) . . ?
C15 C16 C24 117.0(3) . . ?
C15 C16 C17 124.3(3) . . ?
C24 C16 C17 118.7(3) . . ?
C18 C17 C16 121.4(3) . . ?
C17 C18 C19 121.5(3) . . ?
C20 C19 C23 117.7(3) . . ?
C20 C19 C18 123.5(3) . . ?
C23 C19 C18 118.8(3) . . ?
C21 C20 C19 119.3(3) . . ?
C20 C21 C22 119.6(3) . . ?
N4 C22 C21 122.9(3) . . ?
N4 C23 C19 122.7(3) . . ?
N4 C23 C24 117.4(2) . . ?
C19 C23 C24 119.9(3) . . ?
N3 C24 C16 123.0(3) . . ?
N3 C24 C23 117.4(2) . . ?
C16 C24 C23 119.6(3) . . ?
C26 C25 C30 118.2(3) . . ?
C26 C25 Se1 121.0(2) . . ?
C30 C25 Se1 120.8(2) . . ?
C25 C26 C27 120.9(3) . . ?
C28 C27 C26 120.5(4) . . ?
C27 C28 C29 119.6(4) . . ?
C28 C29 C30 120.4(4) . . ?
C29 C30 C25 120.4(3) . . ?
C36 C31 C32 117.7(3) . . ?
C36 C31 Se2 121.6(3) . . ?
C32 C31 Se2 120.7(2) . . ?
C33 C32 C31 122.0(3) . . ?
C34 C33 C32 119.8(4) . . ?
C33 C34 C35 119.9(4) . . ?
C34 C35 C36 121.0(4) . . ?
C31 C36 C35 119.6(4) . . ?
C38 O1 C41 100.2(5) . . ?
O1 C38 C39 105.2(5) . . ?
C40 C39 C38 103.1(5) . . ?
C39 C40 C41 101.9(5) . . ?
O1 C41 C40 110.4(5) . . ?

loop_
_geom_bond_atom_site_label_1
_geom_bond_atom_site_label_2
_geom_bond_distance
_geom_bond_site_symmetry_2
_geom_bond_publ_flag
Fe1 N4 2.178(2) . ?
Fe1 N2 2.179(2) . ?
Fe1 N3 2.243(2) . ?
Fe1 N1 2.263(2) . ?
Fe1 Se1 2.5504(9) . ?
Fe1 Se2 2.5932(7) . ?
Se1 C25 1.916(3) . ?
Se2 C31 1.919(3) . ?
N1 C1 1.325(3) . ?
N1 C12 1.362(3) . ?
N2 C10 1.335(3) . ?
N2 C11 1.363(3) . ?
N3 C13 1.323(3) . ?
N3 C24 1.355(3) . ?
N4 C22 1.324(3) . ?
N4 C23 1.359(4) . ?
C1 C2 1.396(4) . ?
C2 C3 1.358(4) . ?
C3 C4 1.406(4) . ?
C4 C12 1.402(4) . ?
C4 C5 1.434(4) . ?
C5 C6 1.346(4) . ?
C6 C7 1.431(4) . ?
C7 C11 1.402(3) . ?
C7 C8 1.405(4) . ?
C8 C9 1.362(4) . ?
C9 C10 1.399(4) . ?
C11 C12 1.430(3) . ?
C13 C14 1.392(4) . ?
C14 C15 1.357(5) . ?
C15 C16 1.391(5) . ?
C16 C24 1.409(4) . ?
C16 C17 1.435(5) . ?
C17 C18 1.337(5) . ?
C18 C19 1.431(5) . ?
C19 C20 1.397(4) . ?
C19 C23 1.405(4) . ?
C20 C21 1.363(4) . ?
C21 C22 1.398(4) . ?
C23 C24 1.435(4) . ?
C25 C26 1.379(4) . ?
C25 C30 1.392(4) . ?
C26 C27 1.390(5) . ?
C27 C28 1.360(6) . ?
C28 C29 1.379(6) . ?
C29 C30 1.384(5) . ?
C31 C36 1.390(5) . ?
C31 C32 1.394(4) . ?
C32 C33 1.376(5) . ?
C33 C34 1.363(6) . ?
C34 C35 1.372(7) . ?
C35 C36 1.398(6) . ?
O1 C38 1.405(6) . ?
O1 C41 1.436(6) . ?
C38 C39 1.534(9) . ?
C39 C40 1.479(8) . ?
C40 C41 1.517(7) . ?

loop_
_cod_related_entry_id
_cod_related_entry_database
_cod_related_entry_code
1 ChemSpider 30652831
